data_7150420
loop_
_publ_author_name
'Sengupta, Anindita'
'Roy, Rituparna S.'
'Sabareesh, Varatharajan'
'Shamala, Narayanaswamy'
'Balaram, Padmanabhan'

_publ_section_title
;
 Aggregation modes in sheets formed by protected beta-amino acids and
 beta-peptides.
;
_journal_issue 6
_journal_name_full 'Organic &amp; biomolecular chemistry'
_journal_page_first 1166
_journal_page_last 1173
_journal_paper_doi 10.1039/b516088j
_journal_volume 4
_journal_year 2006
_chemical_formula_sum 'C11 H19 N O4'
_chemical_formula_weight 229.27
_chemical_name_common Boc-betaPro-OH
_chemical_name_systematic
;
?
;
_space_group_IT_number 1
_symmetry_cell_setting triclinic
_symmetry_space_group_name_Hall 'P 1'
_symmetry_space_group_name_H-M 'P 1'
_atom_sites_solution_hydrogens geom
_atom_sites_solution_primary direct
_atom_sites_solution_secondary difmap
_audit_creation_method SHELXL-97
_cell_angle_alpha 70.749(5)
_cell_angle_beta 77.415(5)
_cell_angle_gamma 86.976(5)
_cell_formula_units_Z 1
_cell_length_a 5.989(2)
_cell_length_b 6.651(2)
_cell_length_c 8.661(3)
_cell_measurement_temperature 293(2)
_cell_volume 317.81(18)
_computing_data_collection SMART
_computing_data_reduction SAINT
_computing_structure_refinement 'SHELXL-97 (Sheldrick, 1997)'
_computing_structure_solution 'SHELXS-97 (Sheldrick, 1990)'
_diffrn_ambient_temperature 293(2)
_diffrn_measured_fraction_theta_full 0.926
_diffrn_measured_fraction_theta_max 0.926
_diffrn_measurement_device_type 'BRUKER AXS SMART APEX CCD with Mo source'
_diffrn_measurement_method 'omega scan'
_diffrn_radiation_monochromator graphite
_diffrn_radiation_source 'fine-focus sealed tube'
_diffrn_radiation_type MoK\a
_diffrn_radiation_wavelength 0.71073
_diffrn_reflns_av_R_equivalents 0.0629
_diffrn_reflns_av_sigmaI/netI 0.0471
_diffrn_reflns_limit_h_max 7
_diffrn_reflns_limit_h_min -7
_diffrn_reflns_limit_k_max 8
_diffrn_reflns_limit_k_min -8
_diffrn_reflns_limit_l_max 10
_diffrn_reflns_limit_l_min -10
_diffrn_reflns_number 3471
_diffrn_reflns_theta_full 27.23
_diffrn_reflns_theta_max 27.23
_diffrn_reflns_theta_min 2.55
_exptl_absorpt_coefficient_mu 0.091
_exptl_absorpt_correction_type none
_exptl_crystal_colour colorless
_exptl_crystal_density_diffrn 1.198
_exptl_crystal_density_method 'not measured'
_exptl_crystal_description rod
_exptl_crystal_F_000 124
_exptl_crystal_size_max 0.60
_exptl_crystal_size_mid 0.28
_exptl_crystal_size_min 0.10
_refine_diff_density_max 0.369
_refine_diff_density_min -0.309
_refine_diff_density_rms 0.057
_refine_ls_abs_structure_details 'Flack H D (1983), Acta Cryst. A39, 876-881'
_refine_ls_abs_structure_Flack -10(10)
_refine_ls_extinction_method none
_refine_ls_goodness_of_fit_ref 1.122
_refine_ls_hydrogen_treatment constr
_refine_ls_matrix_type full
_refine_ls_number_parameters 146
_refine_ls_number_reflns 1312
_refine_ls_number_restraints 3
_refine_ls_restrained_S_all 1.121
_refine_ls_R_factor_all 0.0589
_refine_ls_R_factor_gt 0.0566
_refine_ls_shift/su_max 0.038
_refine_ls_shift/su_mean 0.009
_refine_ls_structure_factor_coef Fsqd
_refine_ls_weighting_details 'calc w=1/[\s^2^(Fo^2^)+(0.1120P)^2^+0.0211P] where P=(Fo^2^+2Fc^2^)/3'
_refine_ls_weighting_scheme calc
_refine_ls_wR_factor_gt 0.1641
_refine_ls_wR_factor_ref 0.1666
_reflns_number_gt 1221
_reflns_number_total 1312
_reflns_threshold_expression >2sigma(I)
_cod_data_source_file b516088j.txt
_cod_data_source_block bpro
_cod_depositor_comments
;
The following automatic conversions were performed:
'_symmetry_cell_setting' value 'Triclinic' changed to 'triclinic'
according to '/home/saulius/struct/CIF-dictionaries/cif_core.dic'
dictionary named 'cif_core.dic' version 2.4.1 from
2010-06-29.

'_exptl_absorpt_correction_type' value 'None' changed to
'none' according to '/home/saulius/struct/CIF-dictionaries/cif_core.dic'
dictionary named 'cif_core.dic' version 2.4.1 from 2010-06-29.

Automatic conversion script
Id: cif_fix_enum 1527 2010-12-29 10:47:43Z saulius 
;
_cod_original_cell_volume 317.78(19)
_cod_original_sg_symbol_H-M P1
_cod_database_code 7150420

loop_
_symmetry_equiv_pos_as_xyz
'x, y, z'

loop_
_atom_site_label
_atom_site_type_symbol
_atom_site_fract_x
_atom_site_fract_y
_atom_site_fract_z
_atom_site_U_iso_or_equiv
_atom_site_adp_type
_atom_site_occupancy
_atom_site_symmetry_multiplicity
_atom_site_calc_flag
_atom_site_refinement_flags
_atom_site_disorder_assembly
_atom_site_disorder_group
C0T1 C 0.7019(8) -0.0383(10) 1.3830(6) 0.0792(13) Uani 1 1 d . . .
H0T1 H 0.8620 -0.0654 1.3773 0.119 Uiso 1 1 calc R . .
H0T2 H 0.6167 -0.1183 1.4920 0.119 Uiso 1 1 calc R . .
H0T3 H 0.6760 0.1109 1.3632 0.119 Uiso 1 1 calc R . .
C0T2 C 0.3717(6) -0.0640(8) 1.2599(6) 0.0677(10) Uani 1 1 d . . .
H0T4 H 0.3246 -0.1085 1.1768 0.102 Uiso 1 1 calc R . .
H0T5 H 0.3441 0.0852 1.2386 0.102 Uiso 1 1 calc R . .
H0T6 H 0.2860 -0.1433 1.3689 0.102 Uiso 1 1 calc R . .
C0T3 C 0.6794(8) -0.3338(7) 1.2663(6) 0.0708(11) Uani 1 1 d . . .
H0T7 H 0.6256 -0.3688 1.1814 0.106 Uiso 1 1 calc R . .
H0T8 H 0.6051 -0.4258 1.3747 0.106 Uiso 1 1 calc R . .
H0T9 H 0.8419 -0.3524 1.2515 0.106 Uiso 1 1 calc R . .
C0T4 C 0.6251(5) -0.1043(6) 1.2525(4) 0.0507(8) Uani 1 1 d . . .
O O 0.7647(4) 0.0387(4) 1.0977(3) 0.0537(6) Uani 1 1 d . . .
C0' C 0.7439(5) 0.0415(5) 0.9452(4) 0.0431(7) Uani 1 1 d . . .
O0 O 0.6108(5) -0.0672(5) 0.9185(3) 0.0653(7) Uani 1 1 d . . .
N1 N 0.8957(4) 0.1775(4) 0.8239(3) 0.0446(6) Uani 1 1 d . . .
C1A C 1.0885(5) 0.2833(5) 0.8498(4) 0.0445(7) Uani 1 1 d . . .
H1A H 1.1583 0.1828 0.9364 0.053 Uiso 1 1 calc R . .
C1B C 1.2536(7) 0.3326(8) 0.6792(5) 0.0704(11) Uani 1 1 d . . .
H1B1 H 1.3376 0.4649 0.6520 0.084 Uiso 1 1 calc R . .
H1B2 H 1.3622 0.2190 0.6796 0.084 Uiso 1 1 calc R . .
C1G C 1.1089(10) 0.3508(10) 0.5560(6) 0.0883(16) Uani 1 1 d . . .
H1G1 H 1.1960 0.3200 0.4583 0.106 Uiso 1 1 calc R . .
H1G2 H 1.0474 0.4926 0.5206 0.106 Uiso 1 1 calc R . .
C1D C 0.9187(7) 0.1860(7) 0.6504(4) 0.0582(9) Uani 1 1 d . . .
H1D1 H 0.7777 0.2302 0.6122 0.070 Uiso 1 1 calc R . .
H1D2 H 0.9607 0.0487 0.6374 0.070 Uiso 1 1 calc R . .
CB' C 1.0093(7) 0.4799(6) 0.9004(6) 0.0657(11) Uani 1 1 d . . .
HB'1 H 0.9600 0.5874 0.8081 0.079 Uiso 1 1 calc R . .
HB'2 H 0.8801 0.4412 0.9949 0.079 Uiso 1 1 calc R . .
C1' C 1.2024(8) 0.5696(7) 0.9470(7) 0.0690(11) Uani 1 1 d . . .
O1 O 1.2750(15) 0.4825(9) 1.0664(10) 0.168(4) Uani 1 1 d . . .
O2 O 1.2656(8) 0.7576(6) 0.8535(6) 0.0979(13) Uani 1 1 d . . .
H2 H 1.3679 0.7983 0.8862 0.147 Uiso 1 1 calc R . .

loop_
_atom_site_aniso_label
_atom_site_aniso_U_11
_atom_site_aniso_U_22
_atom_site_aniso_U_33
_atom_site_aniso_U_23
_atom_site_aniso_U_13
_atom_site_aniso_U_12
C0T1 0.074(3) 0.116(4) 0.048(2) -0.030(2) -0.0044(18) -0.024(3)
C0T2 0.0466(18) 0.082(3) 0.065(2) -0.0157(19) -0.0046(16) -0.0017(17)
C0T3 0.073(3) 0.067(2) 0.054(2) -0.0031(17) -0.0036(18) 0.0013(19)
C0T4 0.0403(15) 0.063(2) 0.0411(16) -0.0109(14) 0.0006(12) -0.0103(13)
O 0.0535(12) 0.0677(15) 0.0371(11) -0.0153(10) 0.0002(9) -0.0287(11)
C0' 0.0450(15) 0.0451(15) 0.0397(14) -0.0131(11) -0.0080(12) -0.0140(12)
O0 0.0690(16) 0.0746(17) 0.0530(14) -0.0151(12) -0.0138(12) -0.0388(13)
N1 0.0476(14) 0.0481(14) 0.0399(13) -0.0137(11) -0.0103(10) -0.0155(11)
C1A 0.0391(14) 0.0432(15) 0.0500(17) -0.0118(13) -0.0088(12) -0.0126(11)
C1B 0.055(2) 0.087(3) 0.058(2) -0.0144(19) 0.0027(17) -0.0228(19)
C1G 0.088(3) 0.113(4) 0.053(3) -0.019(3) 0.004(2) -0.036(3)
C1D 0.064(2) 0.069(2) 0.0421(18) -0.0156(15) -0.0128(15) -0.0145(16)
CB' 0.0536(18) 0.057(2) 0.098(3) -0.038(2) -0.0168(19) -0.0112(16)
C1' 0.074(2) 0.0486(19) 0.093(3) -0.0217(19) -0.036(2) -0.0098(17)
O1 0.237(7) 0.096(3) 0.183(6) 0.015(4) -0.148(6) -0.072(4)
O2 0.109(3) 0.0631(18) 0.129(3) -0.0084(18) -0.068(2) -0.0344(17)

loop_
_atom_type_symbol
_atom_type_description
_atom_type_scat_dispersion_real
_atom_type_scat_dispersion_imag
_atom_type_scat_source
C C 0.0033 0.0000 'International Tables Vol C Tables 4.2.6.8 and 6.1.1.4'
H H 0.0000 0.0000 'International Tables Vol C Tables 4.2.6.8 and 6.1.1.4'
N N 0.0061 0.0000 'International Tables Vol C Tables 4.2.6.8 and 6.1.1.4'
O O 0.0106 0.0000 'International Tables Vol C Tables 4.2.6.8 and 6.1.1.4'

loop_
_geom_angle_atom_site_label_1
_geom_angle_atom_site_label_2
_geom_angle_atom_site_label_3
_geom_angle
_geom_angle_site_symmetry_1
_geom_angle_site_symmetry_3
_geom_angle_publ_flag
O C0T4 C0T1 101.5(3) . . ?
O C0T4 C0T3 109.8(3) . . ?
C0T1 C0T4 C0T3 112.6(4) . . ?
O C0T4 C0T2 111.2(3) . . ?
C0T1 C0T4 C0T2 110.4(3) . . ?
C0T3 C0T4 C0T2 111.0(3) . . ?
C0' O C0T4 122.2(2) . . ?
O0 C0' N1 123.3(3) . . ?
O0 C0' O 125.4(3) . . ?
N1 C0' O 111.3(2) . . ?
C0' N1 C1D 119.7(3) . . ?
C0' N1 C1A 125.3(3) . . ?
C1D N1 C1A 113.1(3) . . ?
N1 C1A CB' 111.2(3) . . ?
N1 C1A C1B 101.6(3) . . ?
CB' C1A C1B 114.4(3) . . ?
C1G C1B C1A 105.9(3) . . ?
C1B C1G C1D 104.2(4) . . ?
N1 C1D C1G 103.1(3) . . ?
C1' CB' C1A 110.2(3) . . ?
O1 C1' O2 122.2(4) . . ?
O1 C1' CB' 123.5(5) . . ?
O2 C1' CB' 114.0(4) . . ?

loop_
_geom_bond_atom_site_label_1
_geom_bond_atom_site_label_2
_geom_bond_distance
_geom_bond_site_symmetry_2
_geom_bond_publ_flag
C0T1 C0T4 1.502(6) . ?
C0T2 C0T4 1.518(5) . ?
C0T3 C0T4 1.515(6) . ?
C0T4 O 1.468(4) . ?
O C0' 1.347(4) . ?
C0' O0 1.210(4) . ?
C0' N1 1.339(4) . ?
N1 C1D 1.461(4) . ?
N1 C1A 1.477(4) . ?
C1A CB' 1.533(5) . ?
C1A C1B 1.532(5) . ?
C1B C1G 1.487(8) . ?
C1G C1D 1.517(6) . ?
CB' C1' 1.513(5) . ?
C1' O1 1.170(7) . ?
C1' O2 1.269(6) . ?

loop_
_geom_torsion_atom_site_label_1
_geom_torsion_atom_site_label_2
_geom_torsion_atom_site_label_3
_geom_torsion_atom_site_label_4
_geom_torsion
_geom_torsion_site_symmetry_1
_geom_torsion_site_symmetry_2
_geom_torsion_site_symmetry_3
_geom_torsion_site_symmetry_4
_geom_torsion_publ_flag
C0T1 C0T4 O C0' -176.9(3) . . . . ?
C0T3 C0T4 O C0' 63.7(4) . . . . ?
C0T2 C0T4 O C0' -59.5(4) . . . . ?
C0T4 O C0' O0 1.0(5) . . . . ?
C0T4 O C0' N1 -177.2(3) . . . . ?
O0 C0' N1 C1D -5.2(5) . . . . ?
O C0' N1 C1D 173.0(3) . . . . ?
O0 C0' N1 C1A -168.0(4) . . . . ?
O C0' N1 C1A 10.2(4) . . . . ?
C0' N1 C1A CB' -81.8(4) . . . . ?
C1D N1 C1A CB' 114.5(3) . . . . ?
C0' N1 C1A C1B 156.1(3) . . . . ?
C1D N1 C1A C1B -7.7(4) . . . . ?
N1 C1A C1B C1G 26.5(5) . . . . ?
CB' C1A C1B C1G -93.4(5) . . . . ?
C1A C1B C1G C1D -35.6(5) . . . . ?
C0' N1 C1D C1G -178.3(4) . . . . ?
C1A N1 C1D C1G -13.5(5) . . . . ?
C1B C1G C1D N1 29.7(5) . . . . ?
N1 C1A CB' C1' 173.0(4) . . . . ?
C1B C1A CB' C1' -72.6(5) . . . . ?
C1A CB' C1' O1 -68.6(9) . . . . ?
C1A CB' C1' O2 117.6(5) . . . . ?

loop_
_cod_related_entry_id
_cod_related_entry_database
_cod_related_entry_code
1 ChemSpider 600025
